data_1555396
loop_
_publ_author_name
'Habibian, Maryam'
'Mart\'inez-Montero, Sa\'ul'
'Portella, Guillem'
'Chua, Zhijie'
'Bohle, D. Scott'
'Orozco, Modesto'
'Damha, Masad J.'

_publ_section_title
;
 Seven-Membered Ring Nucleoside Analogues: Stereoselective Synthesis and
 Studies on Their Conformational Properties.
;
_journal_issue 21
_journal_name_full 'Organic letters'
_journal_page_first 5416
_journal_page_last 5419
_journal_paper_doi 10.1021/acs.orglett.5b02769
_journal_volume 17
_journal_year 2015
_chemical_absolute_configuration unk
_chemical_formula_moiety 'C12 H16 N2 O6, C H4 O'
_chemical_formula_sum 'C13 H20 N2 O7'
_chemical_formula_weight 316.31
_space_group_crystal_system orthorhombic
_space_group_IT_number 19
_space_group_name_Hall 'P 2ac 2ab'
_space_group_name_H-M_alt 'P 21 21 21'
_atom_sites_solution_hydrogens mixed
_audit_creation_method SHELXL-2014/6
_cell_angle_alpha 90
_cell_angle_beta 90
_cell_angle_gamma 90
_cell_formula_units_Z 4
_cell_length_a 7.5247(4)
_cell_length_b 13.1309(7)
_cell_length_c 15.0660(8)
_cell_measurement_reflns_used 8986
_cell_measurement_temperature 100(2)
_cell_measurement_theta_max 27.94
_cell_measurement_theta_min 2.70
_cell_volume 1488.61(14)
_computing_cell_refinement 'Bruker SAINT'
_computing_data_collection 'Bruker APEX2'
_computing_data_reduction 'Bruker SAINT'
_computing_molecular_graphics 'Bruker SHELXTL'
_computing_publication_material 'Bruker SHELXTL'
_computing_structure_refinement 'SHELXL-2014/6 (Sheldrick, 2014)'
_computing_structure_solution 'SHELXS-97 (Sheldrick, 2008)'
_diffrn_ambient_temperature 100(2)
_diffrn_measured_fraction_theta_full 1.000
_diffrn_measured_fraction_theta_max 0.953
_diffrn_measurement_device_type 'Bruker APEX-II CCD'
_diffrn_measurement_method '\f and \w scans'
_diffrn_radiation_type MoK\a
_diffrn_radiation_wavelength 0.71073
_diffrn_reflns_av_R_equivalents 0.0222
_diffrn_reflns_av_unetI/netI 0.0182
_diffrn_reflns_Laue_measured_fraction_full 1.000
_diffrn_reflns_Laue_measured_fraction_max 0.953
_diffrn_reflns_limit_h_max 9
_diffrn_reflns_limit_h_min -10
_diffrn_reflns_limit_k_max 17
_diffrn_reflns_limit_k_min -16
_diffrn_reflns_limit_l_max 19
_diffrn_reflns_limit_l_min -19
_diffrn_reflns_number 17089
_diffrn_reflns_point_group_measured_fraction_full 1.000
_diffrn_reflns_point_group_measured_fraction_max 0.930
_diffrn_reflns_theta_full 25.000
_diffrn_reflns_theta_max 28.421
_diffrn_reflns_theta_min 2.057
_diffrn_source 'fine-focus sealed tube'
_exptl_absorpt_coefficient_mu 0.115
_exptl_absorpt_correction_T_max 0.7457
_exptl_absorpt_correction_T_min 0.7061
_exptl_absorpt_correction_type multi-scan
_exptl_absorpt_process_details 'SADABS V2008/1 (Bruker AXS)'
_exptl_crystal_colour colourless
_exptl_crystal_density_diffrn 1.411
_exptl_crystal_description block
_exptl_crystal_F_000 672
_exptl_crystal_size_max 0.586
_exptl_crystal_size_mid 0.298
_exptl_crystal_size_min 0.239
_refine_diff_density_max 0.426
_refine_diff_density_min -0.414
_refine_diff_density_rms 0.053
_refine_ls_abs_structure_details
;
 Flack x determined using 1347 quotients [(I+)-(I-)]/[(I+)+(I-)]
 (Parsons, Flack and Wagner, Acta Cryst. B69 (2013) 249-259).
;
_refine_ls_abs_structure_Flack 0.2(3)
_refine_ls_extinction_method none
_refine_ls_goodness_of_fit_ref 1.076
_refine_ls_hydrogen_treatment mixed
_refine_ls_matrix_type full
_refine_ls_number_parameters 215
_refine_ls_number_reflns 3489
_refine_ls_number_restraints 0
_refine_ls_restrained_S_all 1.076
_refine_ls_R_factor_all 0.0376
_refine_ls_R_factor_gt 0.0353
_refine_ls_shift/su_max 0.000
_refine_ls_shift/su_mean 0.000
_refine_ls_structure_factor_coef Fsqd
_refine_ls_weighting_details 'w=1/[\s^2^(Fo^2^)+(0.0594P)^2^+0.4838P] where P=(Fo^2^+2Fc^2^)/3'
_refine_ls_weighting_scheme calc
_refine_ls_wR_factor_gt 0.0976
_refine_ls_wR_factor_ref 0.0993
_reflns_Friedel_coverage 0.699
_reflns_Friedel_fraction_full 1.000
_reflns_Friedel_fraction_max 0.898
_reflns_number_gt 3306
_reflns_number_total 3489
_reflns_threshold_expression 'I > 2\s(I)'
_cod_data_source_file ol5b02769_si_003.cif
_cod_data_source_block smhmabs
_cod_database_code 1555396
_shelx_space_group_comment
;
The symmetry employed for this shelxl refinement is uniquely defined
by the following loop, which should always be used as a source of
symmetry information in preference to the above space-group names.
They are only intended as comments.
;
_shelx_estimated_absorpt_t_min 0.936
_shelx_estimated_absorpt_t_max 0.973
_shelxl_version_number 2014/6

loop_
_space_group_symop_operation_xyz
'x, y, z'
'-x+1/2, -y, z+1/2'
'-x, y+1/2, -z+1/2'
'x+1/2, -y+1/2, -z'

loop_
_atom_site_label
_atom_site_type_symbol
_atom_site_fract_x
_atom_site_fract_y
_atom_site_fract_z
_atom_site_U_iso_or_equiv
_atom_site_adp_type
_atom_site_occupancy
_atom_site_site_symmetry_order
_atom_site_calc_flag
_atom_site_refinement_flags_posn
_atom_site_refinement_flags_adp
O2 O -0.2781(2) 0.28459(11) 0.39860(10) 0.0165(3) Uani 1 1 d . .
O4 O -0.1612(2) 0.06385(12) 0.61916(10) 0.0201(3) Uani 1 1 d . .
N1 N -0.2429(2) 0.11392(13) 0.36020(11) 0.0140(3) Uani 1 1 d . .
N3 N -0.2234(3) 0.17439(13) 0.50689(12) 0.0155(4) Uani 1 1 d . .
C2 C -0.2479(3) 0.18848(15) 0.42163(13) 0.0142(4) Uani 1 1 d . .
C4 C -0.1871(3) 0.07742(16) 0.53830(14) 0.0155(4) Uani 1 1 d . .
C5 C -0.1813(3) -0.00598(16) 0.47499(15) 0.0171(4) Uani 1 1 d . .
C6 C -0.2100(3) 0.01524(16) 0.38864(15) 0.0164(4) Uani 1 1 d . .
H6 H -0.2076 -0.0385 0.3464 0.020 Uiso 1 1 calc R U
C7 C -0.1450(4) -0.11161(18) 0.50843(16) 0.0266(5) Uani 1 1 d . .
H7 H -0.1281 -0.1098 0.5729 0.040 Uiso 1 1 calc R U
H8 H -0.2458 -0.1559 0.4941 0.040 Uiso 1 1 calc R U
H9 H -0.0372 -0.1382 0.4801 0.040 Uiso 1 1 calc R U
O4' O -0.0995(2) 0.39929(11) 0.19706(10) 0.0174(3) Uani 1 1 d . .
H3 H -0.1476 0.4565 0.2036 0.026 Uiso 1 1 calc R U
O5' O 0.2217(2) 0.30865(11) 0.25555(10) 0.0162(3) Uani 1 1 d . .
H2 H 0.2506 0.3477 0.2973 0.024 Uiso 1 1 calc R U
O6' O -0.1068(2) 0.10943(11) 0.21903(10) 0.0154(3) Uani 1 1 d . .
O7' O 0.2608(2) 0.07402(11) 0.23886(10) 0.0189(3) Uani 1 1 d . .
H1 H 0.2780 0.1114 0.2833 0.028 Uiso 1 1 calc R U
C1' C -0.2685(3) 0.12955(16) 0.26264(13) 0.0147(4) Uani 1 1 d . .
H1' H -0.3556 0.0770 0.2422 0.018 Uiso 1 1 calc R U
C2' C -0.3536(3) 0.23295(16) 0.24726(14) 0.0160(4) Uani 1 1 d . .
H2' H -0.3380 0.2523 0.1842 0.019 Uiso 1 1 calc R U
H2'' H -0.4827 0.2279 0.2591 0.019 Uiso 1 1 calc R U
C3' C -0.2750(3) 0.31548(15) 0.30557(13) 0.0147(4) Uani 1 1 d . .
H3' H -0.3539 0.3764 0.3000 0.018 Uiso 1 1 calc R U
C4' C -0.0868(3) 0.34978(15) 0.28073(14) 0.0138(4) Uani 1 1 d . .
H4' H -0.0455 0.4005 0.3257 0.017 Uiso 1 1 calc R U
C5' C 0.0527(3) 0.26499(15) 0.27375(13) 0.0130(4) Uani 1 1 d . .
H5' H 0.0582 0.2269 0.3312 0.016 Uiso 1 1 calc R U
C6' C 0.0167(3) 0.18967(15) 0.19739(14) 0.0135(4) Uani 1 1 d . .
H6' H -0.0301 0.2284 0.1452 0.016 Uiso 1 1 calc R U
C7' C 0.1838(3) 0.13271(16) 0.16936(14) 0.0169(4) Uani 1 1 d . .
H7' H 0.1542 0.0869 0.1193 0.020 Uiso 1 1 calc R U
H7'' H 0.2727 0.1826 0.1479 0.020 Uiso 1 1 calc R U
O8 O 0.3543(2) 0.14226(13) 0.40106(11) 0.0221(4) Uani 1 1 d . .
H8A H 0.316(5) 0.192(3) 0.433(2) 0.030(8) Uiso 1 1 d . .
C8 C 0.3283(4) 0.05554(18) 0.45639(17) 0.0231(5) Uani 1 1 d . .
H8B H 0.347(5) -0.009(3) 0.420(2) 0.044(10) Uiso 1 1 d . .
H8C H 0.404(5) 0.060(3) 0.505(2) 0.034(8) Uiso 1 1 d . .
H8D H 0.215(5) 0.048(3) 0.482(2) 0.036(9) Uiso 1 1 d . .

loop_
_atom_site_aniso_label
_atom_site_aniso_U_11
_atom_site_aniso_U_22
_atom_site_aniso_U_33
_atom_site_aniso_U_23
_atom_site_aniso_U_13
_atom_site_aniso_U_12
O2 0.0223(8) 0.0132(7) 0.0140(7) 0.0010(6) 0.0026(6) 0.0010(6)
O4 0.0243(8) 0.0208(8) 0.0151(7) 0.0016(6) 0.0016(6) 0.0041(7)
N1 0.0151(8) 0.0127(8) 0.0141(8) -0.0003(6) 0.0013(7) 0.0003(7)
N3 0.0167(9) 0.0146(8) 0.0153(8) -0.0006(6) 0.0012(7) 0.0012(7)
C2 0.0122(9) 0.0141(9) 0.0162(9) -0.0004(7) 0.0024(7) 0.0007(8)
C4 0.0133(9) 0.0156(9) 0.0177(10) 0.0000(8) 0.0032(8) 0.0011(8)
C5 0.0178(10) 0.0135(10) 0.0201(10) 0.0002(8) 0.0045(8) 0.0013(8)
C6 0.0169(10) 0.0131(9) 0.0193(10) -0.0023(8) 0.0037(8) -0.0002(8)
C7 0.0415(14) 0.0156(10) 0.0227(11) 0.0001(9) 0.0048(10) 0.0055(10)
O4' 0.0214(8) 0.0130(7) 0.0178(7) 0.0044(6) 0.0020(6) 0.0026(6)
O5' 0.0138(7) 0.0166(7) 0.0183(7) -0.0039(6) 0.0005(6) -0.0032(6)
O6' 0.0156(7) 0.0124(7) 0.0181(7) -0.0028(6) 0.0038(6) -0.0024(6)
O7' 0.0201(8) 0.0141(7) 0.0224(8) -0.0028(6) -0.0006(6) 0.0009(6)
C1' 0.0151(9) 0.0159(9) 0.0131(9) -0.0015(7) 0.0010(8) -0.0020(8)
C2' 0.0137(9) 0.0183(11) 0.0159(9) 0.0015(8) -0.0009(8) 0.0000(8)
C3' 0.0155(9) 0.0141(9) 0.0144(9) 0.0029(8) 0.0017(8) 0.0019(8)
C4' 0.0150(10) 0.0113(9) 0.0151(9) 0.0003(7) 0.0004(7) -0.0004(7)
C5' 0.0132(9) 0.0117(9) 0.0139(9) -0.0004(7) 0.0007(7) -0.0008(7)
C6' 0.0152(9) 0.0120(9) 0.0135(9) -0.0001(8) 0.0010(7) -0.0020(8)
C7' 0.0186(10) 0.0147(10) 0.0173(10) -0.0024(8) 0.0037(8) -0.0002(8)
O8 0.0308(9) 0.0159(7) 0.0195(8) -0.0014(6) 0.0012(7) 0.0022(7)
C8 0.0277(12) 0.0177(11) 0.0240(11) 0.0009(9) -0.0004(10) 0.0002(10)

loop_
_atom_type_symbol
_atom_type_description
_atom_type_scat_dispersion_real
_atom_type_scat_dispersion_imag
_atom_type_scat_source
C C 0.0033 0.0016 'International Tables Vol C Tables 4.2.6.8 and 6.1.1.4'
H H 0.0000 0.0000 'International Tables Vol C Tables 4.2.6.8 and 6.1.1.4'
N N 0.0061 0.0033 'International Tables Vol C Tables 4.2.6.8 and 6.1.1.4'
O O 0.0106 0.0060 'International Tables Vol C Tables 4.2.6.8 and 6.1.1.4'

loop_
_geom_angle_atom_site_label_1
_geom_angle_atom_site_label_2
_geom_angle_atom_site_label_3
_geom_angle
C2 O2 C3' 120.81(16)
C2 N1 C6 118.13(17)
C2 N1 C1' 124.84(17)
C6 N1 C1' 117.03(17)
C2 N3 C4 119.48(18)
N3 C2 O2 114.46(18)
N3 C2 N1 124.51(19)
O2 C2 N1 121.03(18)
O4 C4 N3 119.7(2)
O4 C4 C5 121.95(19)
N3 C4 C5 118.31(19)
C6 C5 C4 118.24(19)
C6 C5 C7 123.0(2)
C4 C5 C7 118.8(2)
C5 C6 N1 121.32(19)
C5 C6 H6 119.3
N1 C6 H6 119.3
C5 C7 H7 109.5
C5 C7 H8 109.5
H7 C7 H8 109.5
C5 C7 H9 109.5
H7 C7 H9 109.5
H8 C7 H9 109.5
C4' O4' H3 109.5
C5' O5' H2 109.5
C1' O6' C6' 121.69(16)
C7' O7' H1 109.5
O6' C1' N1 108.73(17)
O6' C1' C2' 117.42(17)
N1 C1' C2' 109.07(16)
O6' C1' H1' 107.0
N1 C1' H1' 107.0
C2' C1' H1' 107.0
C3' C2' C1' 112.74(17)
C3' C2' H2' 109.0
C1' C2' H2' 109.0
C3' C2' H2'' 109.0
C1' C2' H2'' 109.0
H2' C2' H2'' 107.8
O2 C3' C2' 110.59(16)
O2 C3' C4' 109.34(16)
C2' C3' C4' 115.42(17)
O2 C3' H3' 107.0
C2' C3' H3' 107.0
C4' C3' H3' 107.0
O4' C4' C3' 106.79(16)
O4' C4' C5' 108.49(16)
C3' C4' C5' 115.85(17)
O4' C4' H4' 108.5
C3' C4' H4' 108.5
C5' C4' H4' 108.5
O5' C5' C4' 109.43(16)
O5' C5' C6' 105.79(16)
C4' C5' C6' 113.37(17)
O5' C5' H5' 109.4
C4' C5' H5' 109.4
C6' C5' H5' 109.4
O6' C6' C7' 103.64(16)
O6' C6' C5' 114.42(17)
C7' C6' C5' 112.15(17)
O6' C6' H6' 108.8
C7' C6' H6' 108.8
C5' C6' H6' 108.8
O7' C7' C6' 113.44(17)
O7' C7' H7' 108.9
C6' C7' H7' 108.9
O7' C7' H7'' 108.9
C6' C7' H7'' 108.9
H7' C7' H7'' 107.7
C8 O8 H8A 103(2)
O8 C8 H8B 109(2)
O8 C8 H8C 109(2)
H8B C8 H8C 113(3)
O8 C8 H8D 116(2)
H8B C8 H8D 105(3)
H8C C8 H8D 104(3)

loop_
_geom_bond_atom_site_label_1
_geom_bond_atom_site_label_2
_geom_bond_distance
O2 C2 1.328(3)
O2 C3' 1.459(2)
O4 C4 1.246(3)
N1 C2 1.348(3)
N1 C6 1.387(3)
N1 C1' 1.496(3)
N3 C2 1.311(3)
N3 C4 1.386(3)
C4 C5 1.453(3)
C5 C6 1.348(3)
C5 C7 1.501(3)
C6 H6 0.9500
C7 H7 0.9800
C7 H8 0.9800
C7 H9 0.9800
O4' C4' 1.422(2)
O4' H3 0.8400
O5' C5' 1.421(2)
O5' H2 0.8400
O6' C1' 1.408(2)
O6' C6' 1.442(2)
O7' C7' 1.423(3)
O7' H1 0.8400
C1' C2' 1.519(3)
C1' H1' 1.0000
C2' C3' 1.515(3)
C2' H2' 0.9900
C2' H2'' 0.9900
C3' C4' 1.532(3)
C3' H3' 1.0000
C4' C5' 1.534(3)
C4' H4' 1.0000
C5' C6' 1.541(3)
C5' H5' 1.0000
C6' C7' 1.523(3)
C6' H6' 1.0000
C7' H7' 0.9900
C7' H7'' 0.9900
O8 C8 1.425(3)
O8 H8A 0.87(3)
C8 H8B 1.01(4)
C8 H8C 0.93(4)
C8 H8D 0.94(4)

loop_
_geom_torsion_atom_site_label_1
_geom_torsion_atom_site_label_2
_geom_torsion_atom_site_label_3
_geom_torsion_atom_site_label_4
_geom_torsion
C4 N3 C2 O2 -178.64(18)
C4 N3 C2 N1 0.9(3)
C3' O2 C2 N3 168.49(18)
C3' O2 C2 N1 -11.1(3)
C6 N1 C2 N3 0.2(3)
C1' N1 C2 N3 -179.2(2)
C6 N1 C2 O2 179.73(19)
C1' N1 C2 O2 0.3(3)
C2 N3 C4 O4 179.0(2)
C2 N3 C4 C5 -1.3(3)
O4 C4 C5 C6 -179.7(2)
N3 C4 C5 C6 0.6(3)
O4 C4 C5 C7 0.7(3)
N3 C4 C5 C7 -179.0(2)
C4 C5 C6 N1 0.5(3)
C7 C5 C6 N1 -179.9(2)
C2 N1 C6 C5 -0.9(3)
C1' N1 C6 C5 178.5(2)
C6' O6' C1' N1 -95.0(2)
C6' O6' C1' C2' 29.4(3)
C2 N1 C1' O6' 112.5(2)
C6 N1 C1' O6' -66.9(2)
C2 N1 C1' C2' -16.7(3)
C6 N1 C1' C2' 163.93(17)
O6' C1' C2' C3' -82.2(2)
N1 C1' C2' C3' 42.0(2)
C2 O2 C3' C2' 37.1(2)
C2 O2 C3' C4' -91.1(2)
C1' C2' C3' O2 -52.6(2)
C1' C2' C3' C4' 72.2(2)
O2 C3' C4' O4' -167.54(15)
C2' C3' C4' O4' 67.0(2)
O2 C3' C4' C5' 71.5(2)
C2' C3' C4' C5' -53.9(2)
O4' C4' C5' O5' 63.4(2)
C3' C4' C5' O5' -176.61(16)
O4' C4' C5' C6' -54.5(2)
C3' C4' C5' C6' 65.6(2)
C1' O6' C6' C7' 168.87(17)
C1' O6' C6' C5' 46.4(3)
O5' C5' C6' O6' 156.28(17)
C4' C5' C6' O6' -83.8(2)
O5' C5' C6' C7' 38.6(2)
C4' C5' C6' C7' 158.52(17)
O6' C6' C7' O7' -63.8(2)
C5' C6' C7' O7' 60.1(2)
